data_1100501
loop_
_publ_author_name
'Ghassemzadeh, Mitra'
'Harms, Klaus'
'Dehnicke, Kurt'

_publ_section_title
;
 Komplexe von Halogenid-Ionen mit Diiodacetylen. Die Kristallstrukturen
 von PPh~4~[X(I-C\\tb C-I)~2~] mit X = Cl, Br, I
;
_journal_coden_ASTM CHBEAM
_journal_issue 2
_journal_name_full 'Chemische Berichte'
_journal_page_first 259
_journal_page_last 262
_journal_paper_doi 10.1002/cber.19961290224
_journal_volume 129
_journal_year 1996
_chemical_formula_sum 'C28 H20 I5 P'
_space_group_IT_number 113
_symmetry_cell_setting tetragonal
_symmetry_Int_Tables_number 113
_symmetry_space_group_name_Hall 'P -4 2ab'
_symmetry_space_group_name_H-M 'P -4 21 m'
_cell_angle_alpha 90
_cell_angle_beta 90
_cell_angle_gamma 90
_cell_formula_units_Z 2
_cell_length_a 14.618(7)
_cell_length_b 14.618(7)
_cell_length_c 7.123(6)
_cod_depositor_comments
;

  Following symmetrically equivalent atoms were removed in order to
  leave only atoms from asymmetric unit:

  C3A C -0.0141(12) 0.0980(11) 0.1500(25)
  C4A C -0.0814(13) 0.0956(12) 0.2933(22)
  C5A C -0.0959(14) 0.1679(13) 0.4032(28)
  C6A C -0.0371(12) 0.2440(14) 0.3856(26)
  C7A C 0.0251(12) 0.2500(14) 0.2410(32)
  C8A C 0.0349(12) 0.1775(13) 0.1219(28)
  H5A H 0.0755(12) 0.1818(13) 0.0199(28)
  H4A H 0.0603(12) 0.3032(14) 0.2246(32)
  H3A H -0.0406(12) 0.2915(14) 0.4743(26)
  H2A H -0.1442(14) 0.1682(13) 0.4904(28)
  H1A H -0.1162(13) 0.0422(12) 0.3110(22)
  C3C C 0.0980(12) 0.0141(11) -0.1500(25)
  C4C C 0.0956(13) 0.0814(12) -0.2933(22)
  C5C C 0.1679(14) 0.0959(13) -0.4032(28)
  C6C C 0.2440(12) 0.0371(14) -0.3856(26)
  C7C C 0.2500(12) -0.0251(14) -0.2410(32)
  C8C C 0.1775(12) -0.0349(13) -0.1219(28)
  H5C H 0.1818(12) -0.0755(13) -0.0199(28)
  H4C H 0.3032(12) -0.0603(14) -0.2246(32)
  H3C H 0.2915(12) 0.0406(14) -0.4743(26)
  H2C H 0.1682(14) 0.1442(13) -0.4904(28)
  H1C H 0.0422(13) 0.1162(12) -0.3110(22)
  C3E C 0.0141(12) -0.0980(11) 0.1500(25)
  C4E C 0.0814(13) -0.0956(12) 0.2933(22)
  C5E C 0.0959(14) -0.1679(13) 0.4032(28)
  C6E C 0.0371(12) -0.2440(14) 0.3856(26)
  C7E C -0.0251(12) -0.2500(14) 0.2410(32)
  C8E C -0.0349(12) -0.1775(13) 0.1219(28)
  H5E H -0.0755(12) -0.1818(13) 0.0199(28)
  H4E H -0.0603(12) -0.3032(14) 0.2246(32)
  H3E H 0.0406(12) -0.2915(14) 0.4743(26)
  H2E H 0.1442(14) -0.1682(13) 0.4904(28)
  H1E H 0.1162(13) -0.0422(12) 0.3110(22)

  Andrius Merkys
  2013-11-12
;
_cod_original_formula_sum 'C28 H20 I5 P1'
_cod_database_code 1100501

loop_
_symmetry_equiv_pos_site_id
_symmetry_equiv_pos_as_xyz
1 x,y,z
2 y,-x,-z
3 1/2+x,1/2-y,-z
4 -x,-y,z
5 1/2-y,1/2-x,z
6 -y,x,-z
7 1/2-x,1/2+y,-z
8 1/2+y,1/2+x,z

loop_
_atom_site_label
_atom_site_type_symbol
_atom_site_fract_x
_atom_site_fract_y
_atom_site_fract_z
I1 I 0.14691(8) 0.35309(8) -0.2366(3)
I2 I 0.36437(9) 0.13563(9) 0.1360(3)
C1 C 0.2329(13) 0.2671(13) -0.1056(40)
C2 C 0.2799(16) 0.2201(16) -0.0146(44)
I3 I 0.00000 0.50000 -0.4336(8)
P1 P 0.00000 0.00000 0.00000
C3 C -0.0980(12) -0.0141(11) -0.1500(25)
C4 C -0.0956(13) -0.0814(12) -0.2933(22)
C5 C -0.1679(14) -0.0959(13) -0.4032(28)
C6 C -0.2440(12) -0.0371(14) -0.3856(26)
C7 C -0.2500(12) 0.0251(14) -0.2410(32)
C8 C -0.1775(12) 0.0349(13) -0.1219(28)
H1 H -0.0422(13) -0.1162(12) -0.3110(22)
H2 H -0.1682(14) -0.1442(13) -0.4904(28)
H3 H -0.2915(12) -0.0406(14) -0.4743(26)
H4 H -0.3032(12) 0.0603(14) -0.2246(32)
H5 H -0.1818(12) 0.0755(13) -0.0199(28)

loop_
_atom_type_symbol
_atom_type_radius_bond
C 0.68
H 0.23
I 1.40
P 1.05
